data_4350585
loop_
_publ_author_name
'Ohi, Hiromi'
'Tachi, Yoshimitsu'
'Itoh, Shinobu'

_publ_section_title
;
 Modeling the mononuclear, dinuclear, and trinuclear copper(I) reaction
 centers of copper proteins using pyridylalkylamine ligands connected to
 1,3,5-triethylbenzene spacer.
;
_journal_issue 26
_journal_name_full 'Inorganic chemistry'
_journal_page_first 10825
_journal_page_last 10835
_journal_paper_doi 10.1021/ic061509j
_journal_volume 45
_journal_year 2006
_chemical_formula_moiety 'C60 H78 Cu2 F12 N4 O4 P2 '
_chemical_formula_sum 'C60 H78 Cu2 F12 N4 O4 P2'
_chemical_formula_weight 1336.32
_space_group_IT_number 2
_space_group_name_Hall '-P 1'
_space_group_name_H-M_alt 'P -1'
_symmetry_cell_setting triclinic
_symmetry_Int_Tables_number 2
_symmetry_space_group_name_Hall '-P 1'
_symmetry_space_group_name_H-M 'P -1'
_cell_angle_alpha 86.849(13)
_cell_angle_beta 78.394(15)
_cell_angle_gamma 87.442(14)
_cell_formula_units_Z 1
_cell_length_a 11.318(4)
_cell_length_b 11.660(4)
_cell_length_c 12.129(4)
_cell_measurement_reflns_used 5844
_cell_measurement_temperature 161.1
_cell_measurement_theta_max 27.3
_cell_measurement_theta_min 3.4
_cell_volume 1564.6(9)
_computing_cell_refinement PROCESS-AUTO
_computing_data_collection PROCESS-AUTO
_computing_data_reduction CrystalStructure
_computing_molecular_graphics ORTEP3
_computing_publication_material 'CrystalStructure 3.7.0'
_computing_structure_refinement CRYSTALS
_computing_structure_solution SHELXS97
_diffrn_detector_area_resol_mean 10.00
_diffrn_measured_fraction_theta_full 0.979
_diffrn_measured_fraction_theta_max 0.979
_diffrn_measurement_device_type 'Rigaku RAXIS-RAPID'
_diffrn_measurement_method \w
_diffrn_radiation_type 'Mo K\a'
_diffrn_radiation_wavelength 0.71075
_diffrn_reflns_av_R_equivalents 0.031
_diffrn_reflns_limit_h_max 14
_diffrn_reflns_limit_h_min -12
_diffrn_reflns_limit_k_max 14
_diffrn_reflns_limit_k_min -14
_diffrn_reflns_limit_l_max 15
_diffrn_reflns_limit_l_min -15
_diffrn_reflns_number 14625
_diffrn_reflns_theta_full 27.27
_diffrn_reflns_theta_max 27.27
_exptl_absorpt_coefficient_mu 0.815
_exptl_absorpt_correction_T_max 0.864
_exptl_absorpt_correction_T_min 0.694
_exptl_absorpt_correction_type multi-scan
_exptl_absorpt_process_details
;
    Higashi, T. (1995). Program for Absorption Correction.
    Rigaku Corporation, Tokyo, Japan.
;
_exptl_crystal_colour black
_exptl_crystal_density_diffrn 1.418
_exptl_crystal_density_method 'not measured'
_exptl_crystal_description prism
_exptl_crystal_F_000 694.00
_exptl_crystal_size_max 0.21
_exptl_crystal_size_mid 0.20
_exptl_crystal_size_min 0.18
_refine_diff_density_max 0.06
_refine_diff_density_min 0.06
_refine_ls_extinction_method none
_refine_ls_goodness_of_fit_ref 1.023
_refine_ls_hydrogen_treatment refall
_refine_ls_number_parameters 422
_refine_ls_number_reflns 5927
_refine_ls_R_factor_gt 0.0479
_refine_ls_shift/su_max 0.0000
_refine_ls_structure_factor_coef F
_refine_ls_weighting_details 'w = 1/[0.0010Fo^2^ + 3.0000\s(Fo^2^) + 0.5000]'
_refine_ls_weighting_scheme calc
_refine_ls_wR_factor_ref 0.0607
_reflns_number_gt 5330
_reflns_number_total 6867
_reflns_threshold_expression F^2^>2.0\s(F^2^)
_cod_data_source_file ic061509jsi20060810_044412.cif
_cod_data_source_block '_6'
_cod_original_formula_sum 'C60 H78 Cu2 F12 N4 O4 P2 '
_cod_database_code 4350585

loop_
_symmetry_equiv_pos_site_id
_symmetry_equiv_pos_as_xyz
1 +X,+Y,+Z
2 -X,-Y,-Z

loop_
_atom_site_label
_atom_site_type_symbol
_atom_site_fract_x
_atom_site_fract_y
_atom_site_fract_z
_atom_site_U_iso_or_equiv
_atom_site_adp_type
_atom_site_occupancy
_atom_site_symmetry_multiplicity
_atom_site_calc_flag
_atom_site_refinement_flags
Cu(1) Cu 0.09797(3) 0.52029(3) 0.39797(3) 0.02315(9) Uani 1.00 1 d .
P(2) P -0.31937(8) 0.68232(8) 0.28619(6) 0.0358(2) Uani 1.00 1 d .
F(1) F -0.42957(18) 0.7008(2) 0.21977(19) 0.0563(6) Uani 1.00 1 d .
F(2) F -0.21002(19) 0.66211(19) 0.35167(19) 0.0496(6) Uani 1.00 1 d .
F(3) F -0.4116(2) 0.6353(2) 0.39600(19) 0.0642(7) Uani 1.00 1 d .
F(4) F -0.2974(2) 0.5536(2) 0.2446(2) 0.0626(7) Uani 1.00 1 d .
F(5) F -0.2303(2) 0.7269(2) 0.17524(18) 0.0589(7) Uani 1.00 1 d .
F(6) F -0.3417(2) 0.8102(2) 0.3279(2) 0.0650(7) Uani 1.00 1 d .
O(1) O 0.02169(18) 0.59304(16) 0.53405(16) 0.0243(5) Uani 1.00 1 d .
O(2) O 0.5250(4) 0.8541(3) 0.8785(5) 0.137(2) Uani 1.00 1 d .
N(1) N 0.1739(2) 0.4613(2) 0.2502(2) 0.0270(6) Uani 1.00 1 d .
N(2) N 0.2563(2) 0.5917(2) 0.3927(2) 0.0272(6) Uani 1.00 1 d .
C(1) C 0.1485(3) 0.8599(3) 0.6848(3) 0.0522(11) Uani 1.00 1 d .
C(2) C 0.2312(3) 0.7771(3) 0.6317(3) 0.0526(11) Uani 1.00 1 d .
C(3) C 0.1882(2) 0.6893(2) 0.5764(2) 0.0306(8) Uani 1.00 1 d .
C(4) C 0.0642(2) 0.6872(2) 0.5779(2) 0.0238(7) Uani 1.00 1 d .
C(5) C -0.0173(2) 0.7759(2) 0.6234(2) 0.0259(7) Uani 1.00 1 d .
C(6) C 0.0274(3) 0.8617(2) 0.6807(2) 0.0338(8) Uani 1.00 1 d .
C(7) C 0.3638(4) 0.7838(5) 0.6382(7) 0.109(2) Uani 1.00 1 d .
C(8) C 0.4291(6) 0.8524(7) 0.5667(6) 0.075(2) Uani 0.71 1 d P
C(9) C -0.1454(2) 0.7838(2) 0.6042(2) 0.0306(7) Uani 1.00 1 d .
C(10) C -0.1619(3) 0.8742(3) 0.5111(2) 0.0436(10) Uani 1.00 1 d .
C(11) C -0.0543(3) 0.9564(2) 0.7413(3) 0.0419(9) Uani 1.00 1 d .
C(12) C -0.1017(5) 0.9274(4) 0.8643(3) 0.0741(15) Uani 1.00 1 d .
C(13) C 0.2716(2) 0.5987(2) 0.5142(2) 0.0329(8) Uani 1.00 1 d .
C(14) C 0.3419(2) 0.5006(2) 0.3355(2) 0.0333(8) Uani 1.00 1 d .
C(15) C 0.2952(2) 0.4555(2) 0.2383(2) 0.0311(7) Uani 1.00 1 d .
C(16) C 0.3694(3) 0.4109(2) 0.1437(2) 0.0416(9) Uani 1.00 1 d .
C(17) C 0.3168(3) 0.3747(3) 0.0580(2) 0.0473(10) Uani 1.00 1 d .
C(18) C 0.1928(3) 0.3873(2) 0.0678(2) 0.0396(9) Uani 1.00 1 d .
C(19) C 0.1212(3) 0.4315(2) 0.1652(2) 0.0315(8) Uani 1.00 1 d .
C(20) C -0.0114(3) 0.4500(2) 0.1775(2) 0.0352(8) Uani 1.00 1 d .
C(21) C 0.2764(2) 0.7076(2) 0.3322(2) 0.0343(8) Uani 1.00 1 d .
C(22) C 0.2309(2) 0.7182(2) 0.2226(2) 0.0319(8) Uani 1.00 1 d .
C(23) C 0.3094(3) 0.7098(2) 0.1189(2) 0.0391(9) Uani 1.00 1 d .
C(24) C 0.2663(4) 0.7180(3) 0.0205(3) 0.0541(12) Uani 1.00 1 d .
C(25) C 0.1434(4) 0.7376(3) 0.0231(3) 0.0562(13) Uani 1.00 1 d .
C(26) C 0.0658(3) 0.7478(3) 0.1248(4) 0.0547(12) Uani 1.00 1 d .
C(27) C 0.1078(2) 0.7388(2) 0.2244(3) 0.0393(9) Uani 1.00 1 d .
C(28) C 0.5004(5) 0.9512(3) 0.8497(4) 0.0712(16) Uani 1.00 1 d .
C(29) C 0.3798(6) 1.0077(5) 0.8983(5) 0.111(2) Uani 1.00 1 d .
C(30) C 0.5795(4) 1.0176(4) 0.7605(5) 0.0907(19) Uani 1.00 1 d .
C(31) C 0.4270(9) 0.7313(10) 0.6777(8) 0.030(2) Uani 0.29 1 d P
H(1) H 0.1769 0.9165 0.7256 0.065 Uiso 1.00 1 c R
H(7) H -0.1655 0.7110 0.5830 0.036 Uiso 1.00 1 c R
H(8) H -0.1979 0.8034 0.6725 0.036 Uiso 1.00 1 c R
H(9) H -0.1838 0.9464 0.5436 0.054 Uiso 1.00 1 c R
H(10) H -0.2234 0.8524 0.4743 0.054 Uiso 1.00 1 c R
H(11) H -0.0881 0.8803 0.4579 0.054 Uiso 1.00 1 c R
H(12) H -0.0103 1.0248 0.7343 0.051 Uiso 1.00 1 c R
H(13) H -0.1217 0.9688 0.7059 0.051 Uiso 1.00 1 c R
H(14) H -0.1755 0.8887 0.8738 0.084 Uiso 1.00 1 c R
H(15) H -0.1146 0.9957 0.9050 0.084 Uiso 1.00 1 c R
H(16) H -0.0435 0.8788 0.8919 0.084 Uiso 1.00 1 c R
H(17) H 0.2548 0.5261 0.5524 0.040 Uiso 1.00 1 c R
H(18) H 0.3526 0.6170 0.5141 0.040 Uiso 1.00 1 c R
H(19) H 0.4186 0.5325 0.3077 0.039 Uiso 1.00 1 c R
H(20) H 0.3497 0.4391 0.3885 0.039 Uiso 1.00 1 c R
H(21) H 0.4544 0.4055 0.1381 0.047 Uiso 1.00 1 c R
H(22) H 0.3653 0.3422 -0.0068 0.054 Uiso 1.00 1 c R
H(23) H 0.1559 0.3664 0.0084 0.047 Uiso 1.00 1 c R
H(24) H -0.0510 0.3834 0.2126 0.043 Uiso 1.00 1 c R
H(25) H -0.0306 0.4645 0.1052 0.043 Uiso 1.00 1 c R
H(26) H -0.0373 0.5141 0.2225 0.043 Uiso 1.00 1 c R
H(27) H 0.2354 0.7643 0.3805 0.040 Uiso 1.00 1 c R
H(28) H 0.3604 0.7208 0.3161 0.040 Uiso 1.00 1 c R
H(29) H 0.3935 0.6984 0.1166 0.046 Uiso 1.00 1 c R
H(30) H 0.3204 0.7095 -0.0497 0.065 Uiso 1.00 1 c R
H(31) H 0.1141 0.7442 -0.0451 0.071 Uiso 1.00 1 c R
H(32) H -0.0180 0.7614 0.1265 0.069 Uiso 1.00 1 c R
H(33) H 0.0533 0.7465 0.2944 0.046 Uiso 1.00 1 c R
H(34) H 0.3251 0.9935 0.8510 0.126 Uiso 1.00 1 c R
H(35) H 0.3871 1.0882 0.9017 0.125 Uiso 1.00 1 c R
H(36) H 0.3506 0.9754 0.9718 0.125 Uiso 1.00 1 c R
H(37) H 0.6344 1.0578 0.7928 0.109 Uiso 1.00 1 c R
H(38) H 0.5324 1.0711 0.7241 0.109 Uiso 1.00 1 c R
H(39) H 0.6233 0.9669 0.7070 0.109 Uiso 1.00 1 c R

loop_
_atom_site_aniso_label
_atom_site_aniso_U_11
_atom_site_aniso_U_22
_atom_site_aniso_U_33
_atom_site_aniso_U_12
_atom_site_aniso_U_13
_atom_site_aniso_U_23
Cu(1) 0.02307(19) 0.02246(19) 0.02216(19) -0.00185(12) 0.00120(12) -0.00574(12)
P(2) 0.0259(4) 0.0481(5) 0.0333(4) 0.0044(3) -0.0060(3) -0.0030(3)
F(1) 0.0309(11) 0.0897(17) 0.0497(12) 0.0019(11) -0.0149(9) 0.0062(11)
F(2) 0.0416(11) 0.0546(13) 0.0596(13) 0.0022(10) -0.0269(10) -0.0047(10)
F(3) 0.0437(13) 0.0958(19) 0.0456(12) 0.0047(12) 0.0012(10) 0.0188(12)
F(4) 0.0644(15) 0.0529(14) 0.0772(17) 0.0050(11) -0.0271(13) -0.0198(12)
F(5) 0.0399(12) 0.0891(17) 0.0440(12) -0.0101(11) 0.0005(9) 0.0034(11)
F(6) 0.0868(18) 0.0533(13) 0.0593(14) 0.0248(12) -0.0285(13) -0.0130(11)
O(1) 0.0260(10) 0.0232(9) 0.0216(9) -0.0039(8) 0.0027(8) -0.0064(8)
O(2) 0.112(3) 0.063(2) 0.242(6) -0.000(2) -0.056(3) 0.032(3)
N(1) 0.0323(13) 0.0222(12) 0.0237(12) -0.0013(10) 0.0017(10) -0.0036(10)
N(2) 0.0239(12) 0.0260(12) 0.0299(13) 0.0016(10) -0.0003(10) -0.0056(10)
C(1) 0.041(2) 0.053(2) 0.069(2) -0.0029(17) -0.0177(19) -0.035(2)
C(2) 0.0323(19) 0.056(2) 0.075(2) 0.0009(17) -0.0153(18) -0.036(2)
C(3) 0.0281(15) 0.0324(16) 0.0323(16) 0.0009(13) -0.0070(12) -0.0087(13)
C(4) 0.0287(15) 0.0216(13) 0.0216(13) -0.0027(11) -0.0054(11) -0.0024(11)
C(5) 0.0279(15) 0.0226(14) 0.0265(14) 0.0002(11) -0.0038(11) -0.0016(11)
C(6) 0.0384(17) 0.0276(15) 0.0355(17) 0.0043(13) -0.0071(14) -0.0086(13)
C(7) 0.031(2) 0.103(4) 0.204(7) 0.001(2) -0.027(3) -0.107(4)
C(8) 0.052(3) 0.101(5) 0.072(4) -0.014(4) -0.011(3) -0.009(4)
C(9) 0.0302(16) 0.0268(15) 0.0333(16) 0.0031(12) -0.0023(13) -0.0067(12)
C(10) 0.047(2) 0.0401(19) 0.046(2) 0.0053(16) -0.0162(17) -0.0020(16)
C(11) 0.048(2) 0.0296(17) 0.049(2) 0.0035(15) -0.0089(16) -0.0150(15)
C(12) 0.101(4) 0.055(2) 0.054(2) 0.018(2) 0.014(2) -0.015(2)
C(13) 0.0270(15) 0.0358(17) 0.0368(17) 0.0004(13) -0.0071(13) -0.0094(14)
C(14) 0.0233(15) 0.0357(17) 0.0377(17) 0.0019(13) 0.0017(13) -0.0063(14)
C(15) 0.0335(16) 0.0256(15) 0.0307(16) -0.0001(12) 0.0024(13) -0.0035(12)
C(16) 0.0366(18) 0.0424(19) 0.0396(18) 0.0094(15) 0.0058(15) -0.0055(15)
C(17) 0.061(2) 0.043(2) 0.0299(17) 0.0114(18) 0.0081(16) -0.0105(15)
C(18) 0.056(2) 0.0357(18) 0.0264(16) 0.0066(16) -0.0051(15) -0.0091(13)
C(19) 0.0450(19) 0.0233(14) 0.0248(15) -0.0012(13) -0.0040(13) -0.0001(12)
C(20) 0.0440(19) 0.0368(17) 0.0268(15) -0.0053(15) -0.0107(14) -0.0032(13)
C(21) 0.0320(17) 0.0287(16) 0.0403(18) -0.0087(13) 0.0002(14) -0.0044(13)
C(22) 0.0284(16) 0.0236(14) 0.0422(18) -0.0037(12) -0.0034(13) -0.0009(13)
C(23) 0.0308(17) 0.0434(19) 0.0404(19) -0.0008(15) -0.0018(14) 0.0023(15)
C(24) 0.064(2) 0.054(2) 0.043(2) -0.000(2) -0.0090(19) -0.0023(18)
C(25) 0.076(3) 0.038(2) 0.064(2) -0.001(2) -0.038(2) -0.0017(19)
C(26) 0.039(2) 0.0338(19) 0.099(3) -0.0017(16) -0.033(2) 0.003(2)
C(27) 0.0283(16) 0.0240(15) 0.063(2) 0.0002(13) -0.0029(16) -0.0007(15)
C(28) 0.078(3) 0.041(2) 0.101(3) -0.002(2) -0.034(3) -0.005(2)
C(29) 0.131(5) 0.077(4) 0.106(4) 0.008(3) 0.017(4) 0.004(3)
C(30) 0.061(3) 0.062(3) 0.149(5) -0.003(2) -0.022(3) 0.001(3)
C(31) 0.017(5) 0.045(6) 0.026(5) 0.006(4) -0.004(4) 0.006(4)

loop_
_atom_type_symbol
_atom_type_description
_atom_type_scat_dispersion_real
_atom_type_scat_dispersion_imag
_atom_type_scat_source
C C 0.003 0.002
;
International Tables for Crystallography
(1992, Vol. C, Tables 4.2.6.8 and 6.1.1.4)
;
H H 0.000 0.000
;
International Tables for Crystallography
(1992, Vol. C, Table 6.1.1.4)
;
N N 0.006 0.003
;
International Tables for Crystallography
(1992, Vol. C, Tables 4.2.6.8 and 6.1.1.4)
;
O O 0.011 0.006
;
International Tables for Crystallography
(1992, Vol. C, Tables 4.2.6.8 and 6.1.1.4)
;
Cu Cu 0.320 1.265
;
International Tables for Crystallography
(1992, Vol. C, Tables 4.2.6.8 and 6.1.1.4)
;
P P 0.102 0.094
;
International Tables for Crystallography
(1992, Vol. C, Tables 4.2.6.8 and 6.1.1.4)
;
F F 0.017 0.010
;
International Tables for Crystallography
(1992, Vol. C, Tables 4.2.6.8 and 6.1.1.4)
;

loop_
_geom_angle_atom_site_label_1
_geom_angle_atom_site_label_2
_geom_angle_atom_site_label_3
_geom_angle
_geom_angle_site_symmetry_1
_geom_angle_site_symmetry_3
O(1) Cu(1) O(1) 78.78(8) . 56602
O(1) Cu(1) N(1) 174.01(8) . .
O(1) Cu(1) N(2) 93.45(9) . .
O(1) Cu(1) N(1) 105.17(9) 56602 .
O(1) Cu(1) N(2) 149.53(9) 56602 .
N(1) Cu(1) N(2) 85.32(10) . .
F(1) P(2) F(2) 179.19(13) . .
F(1) P(2) F(3) 89.85(12) . .
F(1) P(2) F(4) 89.86(14) . .
F(1) P(2) F(5) 88.76(12) . .
F(1) P(2) F(6) 90.07(14) . .
F(2) P(2) F(3) 90.02(12) . .
F(2) P(2) F(4) 89.34(13) . .
F(2) P(2) F(5) 91.35(12) . .
F(2) P(2) F(6) 90.74(14) . .
F(3) P(2) F(4) 89.27(13) . .
F(3) P(2) F(5) 178.27(14) . .
F(3) P(2) F(6) 90.51(13) . .
F(4) P(2) F(5) 89.70(13) . .
F(4) P(2) F(6) 179.77(13) . .
F(5) P(2) F(6) 90.52(13) . .
Cu(1) O(1) Cu(1) 101.22(9) . 56602
Cu(1) O(1) C(4) 125.68(15) . .
Cu(1) O(1) C(4) 131.63(15) 56602 .
Cu(1) N(1) C(15) 110.5(2) . .
Cu(1) N(1) C(19) 129.1(2) . .
C(15) N(1) C(19) 120.3(2) . .
Cu(1) N(2) C(13) 107.06(17) . .
Cu(1) N(2) C(14) 100.69(18) . .
Cu(1) N(2) C(21) 117.5(2) . .
C(13) N(2) C(14) 109.7(2) . .
C(13) N(2) C(21) 109.7(2) . .
C(14) N(2) C(21) 111.8(2) . .
C(2) C(1) C(6) 122.5(3) . .
C(1) C(2) C(3) 118.8(3) . .
C(1) C(2) C(7) 118.8(4) . .
C(3) C(2) C(7) 122.4(3) . .
C(2) C(3) C(4) 118.6(2) . .
C(2) C(3) C(13) 122.2(2) . .
C(4) C(3) C(13) 119.1(2) . .
O(1) C(4) C(3) 117.8(2) . .
O(1) C(4) C(5) 119.9(2) . .
C(3) C(4) C(5) 122.3(2) . .
C(4) C(5) C(6) 117.7(2) . .
C(4) C(5) C(9) 121.2(2) . .
C(6) C(5) C(9) 121.0(2) . .
C(1) C(6) C(5) 119.6(3) . .
C(1) C(6) C(11) 118.0(3) . .
C(5) C(6) C(11) 122.4(3) . .
C(2) C(7) C(8) 117.6(6) . .
C(2) C(7) C(31) 135.4(8) . .
C(8) C(7) C(31) 105.5(7) . .
C(5) C(9) C(10) 112.3(2) . .
C(6) C(11) C(12) 113.8(3) . .
N(2) C(13) C(3) 112.3(2) . .
N(2) C(14) C(15) 110.6(2) . .
N(1) C(15) C(14) 114.6(2) . .
N(1) C(15) C(16) 121.7(3) . .
C(14) C(15) C(16) 123.6(3) . .
C(15) C(16) C(17) 118.8(3) . .
C(16) C(17) C(18) 119.2(3) . .
C(17) C(18) C(19) 120.2(3) . .
N(1) C(19) C(18) 119.7(3) . .
N(1) C(19) C(20) 118.5(2) . .
C(18) C(19) C(20) 121.8(3) . .
N(2) C(21) C(22) 113.4(2) . .
C(21) C(22) C(23) 121.4(2) . .
C(21) C(22) C(27) 119.9(2) . .
C(23) C(22) C(27) 118.6(3) . .
C(22) C(23) C(24) 120.6(3) . .
C(23) C(24) C(25) 120.3(3) . .
C(24) C(25) C(26) 119.4(4) . .
C(25) C(26) C(27) 120.9(4) . .
C(22) C(27) C(26) 120.1(3) . .
O(2) C(28) C(29) 120.7(5) . .
O(2) C(28) C(30) 122.8(5) . .
C(29) C(28) C(30) 116.3(4) . .
C(2) C(1) H(1) 118.7 . .
C(6) C(1) H(1) 118.8 . .
C(5) C(9) H(7) 108.8 . .
C(5) C(9) H(8) 108.7 . .
C(10) C(9) H(7) 108.6 . .
C(10) C(9) H(8) 109.0 . .
H(7) C(9) H(8) 109.5 . .
C(9) C(10) H(9) 109.2 . .
C(9) C(10) H(10) 110.1 . .
C(9) C(10) H(11) 109.1 . .
H(9) C(10) H(10) 109.5 . .
H(9) C(10) H(11) 109.5 . .
H(10) C(10) H(11) 109.5 . .
C(6) C(11) H(12) 108.8 . .
C(6) C(11) H(13) 108.2 . .
C(12) C(11) H(12) 108.9 . .
C(12) C(11) H(13) 107.7 . .
H(12) C(11) H(13) 109.5 . .
C(11) C(12) H(14) 110.2 . .
C(11) C(12) H(15) 109.9 . .
C(11) C(12) H(16) 108.3 . .
H(14) C(12) H(15) 109.5 . .
H(14) C(12) H(16) 109.5 . .
H(15) C(12) H(16) 109.5 . .
N(2) C(13) H(17) 108.8 . .
N(2) C(13) H(18) 108.9 . .
C(3) C(13) H(17) 108.8 . .
C(3) C(13) H(18) 108.6 . .
H(17) C(13) H(18) 109.5 . .
N(2) C(14) H(19) 109.3 . .
N(2) C(14) H(20) 109.1 . .
C(15) C(14) H(19) 109.1 . .
C(15) C(14) H(20) 109.2 . .
H(19) C(14) H(20) 109.5 . .
C(15) C(16) H(21) 120.3 . .
C(17) C(16) H(21) 120.9 . .
C(16) C(17) H(22) 120.5 . .
C(18) C(17) H(22) 120.4 . .
C(17) C(18) H(23) 120.2 . .
C(19) C(18) H(23) 119.6 . .
C(19) C(20) H(24) 109.6 . .
C(19) C(20) H(25) 109.4 . .
C(19) C(20) H(26) 109.4 . .
H(24) C(20) H(25) 109.5 . .
H(24) C(20) H(26) 109.5 . .
H(25) C(20) H(26) 109.5 . .
N(2) C(21) H(27) 108.3 . .
N(2) C(21) H(28) 108.6 . .
C(22) C(21) H(27) 108.5 . .
C(22) C(21) H(28) 108.5 . .
H(27) C(21) H(28) 109.5 . .
C(22) C(23) H(29) 119.4 . .
C(24) C(23) H(29) 120.0 . .
C(23) C(24) H(30) 119.9 . .
C(25) C(24) H(30) 119.7 . .
C(24) C(25) H(31) 120.2 . .
C(26) C(25) H(31) 120.4 . .
C(25) C(26) H(32) 119.4 . .
C(27) C(26) H(32) 119.8 . .
C(22) C(27) H(33) 119.6 . .
C(26) C(27) H(33) 120.3 . .
C(28) C(29) H(34) 108.2 . .
C(28) C(29) H(35) 110.6 . .
C(28) C(29) H(36) 109.5 . .
H(34) C(29) H(35) 109.5 . .
H(34) C(29) H(36) 109.5 . .
H(35) C(29) H(36) 109.5 . .
C(28) C(30) H(37) 109.2 . .
C(28) C(30) H(38) 109.7 . .
C(28) C(30) H(39) 109.5 . .
H(37) C(30) H(38) 109.5 . .
H(37) C(30) H(39) 109.5 . .
H(38) C(30) H(39) 109.5 . .

loop_
_geom_bond_atom_site_label_1
_geom_bond_atom_site_label_2
_geom_bond_distance
_geom_bond_site_symmetry_2
Cu(1) O(1) 1.9246(18) .
Cu(1) O(1) 1.9623(19) 56602
Cu(1) N(1) 1.971(2) .
Cu(1) N(2) 1.998(2) .
P(2) F(1) 1.616(2) .
P(2) F(2) 1.602(2) .
P(2) F(3) 1.605(2) .
P(2) F(4) 1.602(2) .
P(2) F(5) 1.588(2) .
P(2) F(6) 1.594(2) .
O(1) C(4) 1.391(3) .
O(2) C(28) 1.204(6) .
N(1) C(15) 1.351(4) .
N(1) C(19) 1.358(4) .
N(2) C(13) 1.524(4) .
N(2) C(14) 1.505(3) .
N(2) C(21) 1.506(3) .
C(1) C(2) 1.402(5) .
C(1) C(6) 1.381(5) .
C(2) C(3) 1.409(5) .
C(2) C(7) 1.525(6) .
C(3) C(4) 1.402(4) .
C(3) C(13) 1.513(4) .
C(4) C(5) 1.413(3) .
C(5) C(6) 1.416(4) .
C(5) C(9) 1.511(4) .
C(6) C(11) 1.528(4) .
C(7) C(8) 1.287(9) .
C(7) C(31) 1.088(13) .
C(9) C(10) 1.536(4) .
C(11) C(12) 1.506(5) .
C(14) C(15) 1.513(4) .
C(15) C(16) 1.389(4) .
C(16) C(17) 1.391(5) .
C(17) C(18) 1.387(5) .
C(18) C(19) 1.401(4) .
C(19) C(20) 1.485(4) .
C(21) C(22) 1.516(5) .
C(22) C(23) 1.392(4) .
C(22) C(27) 1.399(4) .
C(23) C(24) 1.375(5) .
C(24) C(25) 1.393(6) .
C(25) C(26) 1.371(6) .
C(26) C(27) 1.381(6) .
C(28) C(29) 1.511(8) .
C(28) C(30) 1.467(7) .
C(1) H(1) 0.950 .
C(9) H(7) 0.950 .
C(9) H(8) 0.950 .
C(10) H(9) 0.950 .
C(10) H(10) 0.950 .
C(10) H(11) 0.950 .
C(11) H(12) 0.950 .
C(11) H(13) 0.950 .
C(12) H(14) 0.950 .
C(12) H(15) 0.950 .
C(12) H(16) 0.950 .
C(13) H(17) 0.950 .
C(13) H(18) 0.950 .
C(14) H(19) 0.950 .
C(14) H(20) 0.950 .
C(16) H(21) 0.950 .
C(17) H(22) 0.950 .
C(18) H(23) 0.950 .
C(20) H(24) 0.950 .
C(20) H(25) 0.950 .
C(20) H(26) 0.950 .
C(21) H(27) 0.950 .
C(21) H(28) 0.950 .
C(23) H(29) 0.950 .
C(24) H(30) 0.950 .
C(25) H(31) 0.950 .
C(26) H(32) 0.950 .
C(27) H(33) 0.950 .
C(29) H(34) 0.950 .
C(29) H(35) 0.950 .
C(29) H(36) 0.950 .
C(30) H(37) 0.950 .
C(30) H(38) 0.950 .
C(30) H(39) 0.950 .

loop_
_geom_contact_atom_site_label_1
_geom_contact_atom_site_label_2
_geom_contact_distance
_geom_contact_site_symmetry_2
F(1) C(14) 3.581(3) 45501
F(1) C(17) 3.499(4) 56502
F(1) C(21) 3.332(3) 45501
F(1) C(23) 3.413(4) 45501
F(2) C(10) 3.350(4) .
F(2) C(13) 3.401(3) 56602
F(3) C(8) 3.550(8) 45501
F(3) C(13) 3.335(4) 56602
F(3) C(14) 3.483(4) 45501
F(4) C(13) 3.395(4) 56602
F(4) C(20) 3.362(4) .
F(5) C(17) 3.457(4) 56502
F(5) C(18) 3.244(4) 56502
F(5) C(26) 3.301(4) .
F(6) C(8) 3.518(7) 45501
F(6) C(10) 3.431(5) .
F(6) C(29) 3.461(7) 57602
F(6) C(30) 3.587(6) 57602
O(2) C(16) 3.269(5) 66602
O(2) C(17) 3.289(6) 66602
O(2) C(24) 3.485(6) 55601
O(2) C(29) 3.591(9) 67702
O(2) C(31) 3.291(13) .
C(8) F(3) 3.550(8) 65501
C(8) F(6) 3.518(7) 65501
C(10) F(2) 3.350(4) .
C(10) F(6) 3.431(5) .
C(13) F(2) 3.401(3) 56602
C(13) F(3) 3.335(4) 56602
C(13) F(4) 3.395(4) 56602
C(14) F(1) 3.581(3) 65501
C(14) F(3) 3.483(4) 65501
C(16) O(2) 3.269(5) 66602
C(17) F(1) 3.499(4) 56502
C(17) F(5) 3.457(4) 56502
C(17) O(2) 3.289(6) 66602
C(18) F(5) 3.244(4) 56502
C(20) F(4) 3.362(4) .
C(21) F(1) 3.332(3) 65501
C(23) F(1) 3.413(4) 65501
C(24) O(2) 3.485(6) 55401
C(26) F(5) 3.301(4) .
C(29) F(6) 3.461(7) 57602
C(29) O(2) 3.591(9) 67702
C(30) F(6) 3.587(6) 57602
C(31) O(2) 3.291(13) .
P(2) H(10) 3.464 .
P(2) H(17) 3.188 56602
P(2) H(19) 3.466 45501
P(2) H(22) 3.559 56502
P(2) H(28) 3.579 45501
P(2) H(35) 3.577 57602
F(1) H(19) 2.697 45501
F(1) H(22) 2.609 56502
F(1) H(28) 2.436 45501
F(1) H(29) 2.569 45501
F(1) H(35) 2.807 57602
F(1) H(37) 3.582 57602
F(1) H(38) 2.915 57602
F(2) H(7) 3.037 .
F(2) H(10) 2.720 .
F(2) H(11) 3.380 .
F(2) H(17) 2.451 56602
F(2) H(20) 3.402 56602
F(2) H(26) 2.832 .
F(2) H(32) 3.319 .
F(2) H(33) 3.113 .
F(3) H(17) 2.665 56602
F(3) H(18) 2.775 45501
F(3) H(18) 3.171 56602
F(3) H(19) 2.729 45501
F(3) H(20) 2.917 56602
F(3) H(28) 3.043 45501
F(4) H(17) 2.710 56602
F(4) H(18) 3.413 56602
F(4) H(19) 3.168 45501
F(4) H(22) 3.288 56502
F(4) H(23) 3.270 56502
F(4) H(24) 3.320 .
F(4) H(25) 3.304 .
F(4) H(26) 2.921 .
F(5) H(22) 2.950 56502
F(5) H(23) 2.507 56502
F(5) H(26) 3.336 .
F(5) H(32) 2.404 .
F(5) H(34) 3.404 57602
F(5) H(35) 2.961 57602
F(6) H(10) 2.509 .
F(6) H(34) 3.051 57602
F(6) H(35) 3.096 57602
F(6) H(38) 2.676 57602
O(2) H(14) 3.420 65501
O(2) H(21) 3.041 66602
O(2) H(22) 3.055 66602
O(2) H(29) 3.433 55601
O(2) H(30) 2.888 55601
O(2) H(35) 3.141 67702
O(2) H(36) 3.302 67702
C(1) H(9) 3.448 57602
C(1) H(11) 3.516 57602
C(1) H(31) 3.427 55601
C(1) H(34) 3.568 .
C(6) H(11) 3.393 57602
C(8) H(38) 3.535 67602
C(8) H(39) 3.395 .
C(9) H(39) 3.384 45501
C(10) H(12) 3.396 57602
C(10) H(39) 3.232 45501
C(11) H(11) 3.203 57602
C(11) H(33) 3.468 57602
C(12) H(31) 3.477 55601
C(12) H(36) 3.298 57702
C(12) H(37) 3.532 45501
C(18) H(25) 3.410 56502
C(20) H(25) 3.462 56502
C(20) H(31) 3.231 56502
C(21) H(37) 3.159 67602
C(21) H(38) 3.394 67602
C(22) H(37) 3.061 67602
C(23) H(36) 3.489 55401
C(23) H(37) 3.105 67602
C(24) H(36) 3.178 55401
C(25) H(15) 3.261 57602
C(25) H(16) 3.237 55401
C(25) H(25) 3.327 56502
C(26) H(12) 3.203 57602
C(26) H(15) 3.054 57602
C(26) H(16) 3.550 55401
C(26) H(23) 3.584 56502
C(27) H(12) 2.953 57602
C(27) H(13) 3.574 57602
C(27) H(15) 3.389 57602
C(28) H(30) 3.566 55601
C(28) H(35) 3.502 67702
C(28) H(36) 3.173 67702
C(29) H(14) 3.463 57702
C(29) H(15) 3.439 57702
C(29) H(30) 3.568 55601
C(30) H(8) 3.517 65501
C(30) H(9) 3.463 65501
C(30) H(13) 3.342 65501
C(30) H(14) 3.574 65501
C(30) H(27) 3.512 67602
C(30) H(28) 3.201 67602
C(30) H(36) 3.499 67702
C(31) H(19) 3.483 66602
C(31) H(20) 3.145 66602
C(31) H(21) 3.156 66602
C(31) H(30) 3.285 55601
H(1) H(9) 3.544 57602
H(1) H(10) 3.509 57602
H(1) H(11) 3.419 57602
H(1) H(31) 3.315 55601
H(1) H(34) 2.691 .
H(7) F(2) 3.037 .
H(8) C(30) 3.517 45501
H(8) H(39) 2.703 45501
H(9) C(1) 3.448 57602
H(9) C(30) 3.463 45501
H(9) H(1) 3.544 57602
H(9) H(27) 3.538 57602
H(9) H(37) 3.571 45501
H(9) H(39) 2.649 45501
H(10) P(2) 3.464 .
H(10) F(2) 2.720 .
H(10) F(6) 2.509 .
H(10) H(1) 3.509 57602
H(10) H(12) 3.563 57602
H(10) H(39) 3.317 45501
H(11) F(2) 3.380 .
H(11) C(1) 3.516 57602
H(11) C(6) 3.393 57602
H(11) C(11) 3.203 57602
H(11) H(1) 3.419 57602
H(11) H(12) 2.585 57602
H(11) H(13) 3.282 57602
H(12) C(10) 3.396 57602
H(12) C(26) 3.203 57602
H(12) C(27) 2.953 57602
H(12) H(10) 3.563 57602
H(12) H(11) 2.585 57602
H(12) H(32) 3.149 57602
H(12) H(33) 2.705 57602
H(13) C(27) 3.574 57602
H(13) C(30) 3.342 45501
H(13) H(11) 3.282 57602
H(13) H(27) 3.502 57602
H(13) H(33) 3.441 57602
H(13) H(37) 2.916 45501
H(13) H(39) 2.885 45501
H(14) O(2) 3.420 45501
H(14) C(29) 3.463 57702
H(14) C(30) 3.574 45501
H(14) H(35) 3.258 57702
H(14) H(36) 2.914 57702
H(14) H(37) 3.121 45501
H(14) H(39) 3.403 45501
H(15) C(25) 3.261 57602
H(15) C(26) 3.054 57602
H(15) C(27) 3.389 57602
H(15) C(29) 3.439 57702
H(15) H(31) 3.558 57602
H(15) H(32) 3.232 57602
H(15) H(34) 3.410 57702
H(15) H(36) 2.801 57702
H(15) H(37) 3.422 45501
H(16) C(25) 3.237 55601
H(16) C(26) 3.550 55601
H(16) H(31) 2.528 55601
H(16) H(32) 3.149 55601
H(17) P(2) 3.188 56602
H(17) F(2) 2.451 56602
H(17) F(3) 2.665 56602
H(17) F(4) 2.710 56602
H(18) F(3) 2.775 65501
H(18) F(3) 3.171 56602
H(18) F(4) 3.413 56602
H(19) P(2) 3.466 65501
H(19) F(1) 2.697 65501
H(19) F(3) 2.729 65501
H(19) F(4) 3.168 65501
H(19) C(31) 3.483 66602
H(20) F(2) 3.402 56602
H(20) F(3) 2.917 56602
H(20) C(31) 3.145 66602
H(21) O(2) 3.041 66602
H(21) C(31) 3.156 66602
H(21) H(29) 3.473 66502
H(21) H(30) 2.864 66502
H(22) P(2) 3.559 56502
H(22) F(1) 2.609 56502
H(22) F(4) 3.288 56502
H(22) F(5) 2.950 56502
H(22) O(2) 3.055 66602
H(22) H(29) 2.818 66502
H(22) H(35) 3.201 54401
H(23) F(4) 3.270 56502
H(23) F(5) 2.507 56502
H(23) C(26) 3.584 56502
H(23) H(25) 2.834 56502
H(23) H(26) 3.536 56502
H(23) H(31) 3.307 56502
H(23) H(32) 2.973 56502
H(24) F(4) 3.320 .
H(24) H(31) 2.804 56502
H(25) F(4) 3.304 .
H(25) C(18) 3.410 56502
H(25) C(20) 3.462 56502
H(25) C(25) 3.327 56502
H(25) H(23) 2.834 56502
H(25) H(25) 2.604 56502
H(25) H(31) 2.832 56502
H(26) F(2) 2.832 .
H(26) F(4) 2.921 .
H(26) F(5) 3.336 .
H(26) H(23) 3.536 56502
H(27) C(30) 3.512 67602
H(27) H(9) 3.538 57602
H(27) H(13) 3.502 57602
H(27) H(37) 3.073 67602
H(27) H(38) 3.323 67602
H(27) H(39) 3.592 67602
H(28) P(2) 3.579 65501
H(28) F(1) 2.436 65501
H(28) F(3) 3.043 65501
H(28) C(30) 3.201 67602
H(28) H(37) 2.832 67602
H(28) H(38) 2.736 67602
H(29) F(1) 2.569 65501
H(29) O(2) 3.433 55401
H(29) H(21) 3.473 66502
H(29) H(22) 2.818 66502
H(29) H(35) 3.561 67602
H(29) H(37) 3.084 67602
H(30) O(2) 2.888 55401
H(30) C(28) 3.566 55401
H(30) C(29) 3.568 55401
H(30) C(31) 3.285 55401
H(30) H(21) 2.864 66502
H(30) H(34) 3.460 55401
H(30) H(36) 3.165 55401
H(31) C(1) 3.427 55401
H(31) C(12) 3.477 55401
H(31) C(20) 3.231 56502
H(31) H(1) 3.315 55401
H(31) H(15) 3.558 57602
H(31) H(16) 2.528 55401
H(31) H(23) 3.307 56502
H(31) H(24) 2.804 56502
H(31) H(25) 2.832 56502
H(32) F(2) 3.319 .
H(32) F(5) 2.404 .
H(32) H(12) 3.149 57602
H(32) H(15) 3.232 57602
H(32) H(16) 3.149 55401
H(32) H(23) 2.973 56502
H(33) F(2) 3.113 .
H(33) C(11) 3.468 57602
H(33) H(12) 2.705 57602
H(33) H(13) 3.441 57602
H(34) F(5) 3.404 57602
H(34) F(6) 3.051 57602
H(34) C(1) 3.568 .
H(34) H(1) 2.691 .
H(34) H(15) 3.410 57702
H(34) H(30) 3.460 55601
H(35) P(2) 3.577 57602
H(35) F(1) 2.807 57602
H(35) F(5) 2.961 57602
H(35) F(6) 3.096 57602
H(35) O(2) 3.141 67702
H(35) C(28) 3.502 67702
H(35) H(14) 3.258 57702
H(35) H(22) 3.201 56601
H(35) H(29) 3.561 67602
H(36) O(2) 3.302 67702
H(36) C(12) 3.298 57702
H(36) C(23) 3.489 55601
H(36) C(24) 3.178 55601
H(36) C(28) 3.173 67702
H(36) C(30) 3.499 67702
H(36) H(14) 2.914 57702
H(36) H(15) 2.801 57702
H(36) H(30) 3.165 55601
H(36) H(37) 2.898 67702
H(37) F(1) 3.582 57602
H(37) C(12) 3.532 65501
H(37) C(21) 3.159 67602
H(37) C(22) 3.061 67602
H(37) C(23) 3.105 67602
H(37) H(9) 3.571 65501
H(37) H(13) 2.916 65501
H(37) H(14) 3.121 65501
H(37) H(15) 3.422 65501
H(37) H(27) 3.073 67602
H(37) H(28) 2.832 67602
H(37) H(29) 3.084 67602
H(37) H(36) 2.898 67702
H(38) F(1) 2.915 57602
H(38) F(6) 2.676 57602
H(38) C(8) 3.535 67602
H(38) C(21) 3.394 67602
H(38) H(27) 3.323 67602
H(38) H(28) 2.736 67602
H(39) C(8) 3.395 .
H(39) C(9) 3.384 65501
H(39) C(10) 3.232 65501
H(39) H(8) 2.703 65501
H(39) H(9) 2.649 65501
H(39) H(10) 3.317 65501
H(39) H(13) 2.885 65501
H(39) H(14) 3.403 65501
H(39) H(27) 3.592 67602

loop_
_geom_torsion_atom_site_label_1
_geom_torsion_atom_site_label_2
_geom_torsion_atom_site_label_3
_geom_torsion_atom_site_label_4
_geom_torsion
_geom_torsion_site_symmetry_1
_geom_torsion_site_symmetry_3
_geom_torsion_site_symmetry_4
O(1) Cu(1) O(1) C(4) 166.4(2) . 56602 56602
O(1) Cu(1) O(1) C(4) 167.5(2) 56602 . .
O(1) Cu(1) N(1) C(15) 102.1(9) . . .
O(1) Cu(1) N(1) C(19) -76.1(10) . . .
N(1) Cu(1) O(1) Cu(1) 131.8(9) . . 56602
N(1) Cu(1) O(1) C(4) -60.7(10) . . .
O(1) Cu(1) N(2) C(13) 35.33(18) . . .
O(1) Cu(1) N(2) C(14) 149.93(17) . . .
O(1) Cu(1) N(2) C(21) -88.5(2) . . .
N(2) Cu(1) O(1) Cu(1) -150.26(10) . . 56602
N(2) Cu(1) O(1) C(4) 17.2(2) . . .
O(1) Cu(1) N(1) C(15) -127.18(19) 56602 . .
O(1) Cu(1) N(1) C(19) 54.6(2) 56602 . .
N(1) Cu(1) O(1) Cu(1) -175.38(9) . 56602 56602
N(1) Cu(1) O(1) C(4) -9.0(2) . 56602 56602
O(1) Cu(1) N(2) C(13) -38.3(2) 56602 . .
O(1) Cu(1) N(2) C(14) 76.3(2) 56602 . .
O(1) Cu(1) N(2) C(21) -162.14(18) 56602 . .
N(2) Cu(1) O(1) Cu(1) 77.53(18) . 56602 56602
N(2) Cu(1) O(1) C(4) -116.1(2) . 56602 56602
N(1) Cu(1) N(2) C(13) -150.55(18) . . .
N(1) Cu(1) N(2) C(14) -35.95(18) . . .
N(1) Cu(1) N(2) C(21) 85.6(2) . . .
N(2) Cu(1) N(1) C(15) 23.72(19) . . .
N(2) Cu(1) N(1) C(19) -154.5(2) . . .
Cu(1) O(1) C(4) C(3) -42.3(3) . . .
Cu(1) O(1) C(4) C(5) 138.6(2) . . .
Cu(1) O(1) C(4) C(3) 121.1(2) 56602 . .
Cu(1) O(1) C(4) C(5) -58.0(3) 56602 . .
Cu(1) N(1) C(15) C(14) -3.3(3) . . .
Cu(1) N(1) C(15) C(16) 176.6(2) . . .
Cu(1) N(1) C(19) C(18) -177.8(2) . . .
Cu(1) N(1) C(19) C(20) 3.9(3) . . .
C(15) N(1) C(19) C(18) 4.2(4) . . .
C(15) N(1) C(19) C(20) -174.1(2) . . .
C(19) N(1) C(15) C(14) 175.1(2) . . .
C(19) N(1) C(15) C(16) -5.0(4) . . .
Cu(1) N(2) C(13) C(3) -71.9(2) . . .
Cu(1) N(2) C(14) C(15) 42.8(2) . . .
Cu(1) N(2) C(21) C(22) -41.9(2) . . .
C(13) N(2) C(14) C(15) 155.4(2) . . .
C(14) N(2) C(13) C(3) 179.7(2) . . .
C(13) N(2) C(21) C(22) -164.4(2) . . .
C(21) N(2) C(13) C(3) 56.6(3) . . .
C(14) N(2) C(21) C(22) 73.8(3) . . .
C(21) N(2) C(14) C(15) -82.7(3) . . .
C(2) C(1) C(6) C(5) 1.6(5) . . .
C(2) C(1) C(6) C(11) -179.7(3) . . .
C(6) C(1) C(2) C(3) -3.0(6) . . .
C(6) C(1) C(2) C(7) 178.4(4) . . .
C(1) C(2) C(3) C(4) -0.8(5) . . .
C(1) C(2) C(3) C(13) 178.2(3) . . .
C(1) C(2) C(7) C(8) -83.3(8) . . .
C(1) C(2) C(7) C(31) 113.0(12) . . .
C(3) C(2) C(7) C(8) 98.1(7) . . .
C(3) C(2) C(7) C(31) -65.6(13) . . .
C(7) C(2) C(3) C(4) 177.8(4) . . .
C(7) C(2) C(3) C(13) -3.2(6) . . .
C(2) C(3) C(4) O(1) -172.9(2) . . .
C(2) C(3) C(4) C(5) 6.1(4) . . .
C(2) C(3) C(13) N(2) -125.8(3) . . .
C(4) C(3) C(13) N(2) 53.2(3) . . .
C(13) C(3) C(4) O(1) 8.0(3) . . .
C(13) C(3) C(4) C(5) -172.9(2) . . .
O(1) C(4) C(5) C(6) 171.5(2) . . .
O(1) C(4) C(5) C(9) -12.9(3) . . .
C(3) C(4) C(5) C(6) -7.5(4) . . .
C(3) C(4) C(5) C(9) 168.0(2) . . .
C(4) C(5) C(6) C(1) 3.5(4) . . .
C(4) C(5) C(6) C(11) -175.1(2) . . .
C(4) C(5) C(9) C(10) -100.6(3) . . .
C(6) C(5) C(9) C(10) 74.8(3) . . .
C(9) C(5) C(6) C(1) -172.0(3) . . .
C(9) C(5) C(6) C(11) 9.3(4) . . .
C(1) C(6) C(11) C(12) -85.9(4) . . .
C(5) C(6) C(11) C(12) 92.8(4) . . .
N(2) C(14) C(15) N(1) -28.2(3) . . .
N(2) C(14) C(15) C(16) 151.9(2) . . .
N(1) C(15) C(16) C(17) 1.9(4) . . .
C(14) C(15) C(16) C(17) -178.2(3) . . .
C(15) C(16) C(17) C(18) 1.9(5) . . .
C(16) C(17) C(18) C(19) -2.7(5) . . .
C(17) C(18) C(19) N(1) -0.3(4) . . .
C(17) C(18) C(19) C(20) 177.9(3) . . .
N(2) C(21) C(22) C(23) -101.7(3) . . .
N(2) C(21) C(22) C(27) 79.4(3) . . .
C(21) C(22) C(23) C(24) 179.0(3) . . .
C(21) C(22) C(27) C(26) -179.5(3) . . .
C(23) C(22) C(27) C(26) 1.5(4) . . .
C(27) C(22) C(23) C(24) -2.0(5) . . .
C(22) C(23) C(24) C(25) 1.5(5) . . .
C(23) C(24) C(25) C(26) -0.4(5) . . .
C(24) C(25) C(26) C(27) -0.1(4) . . .
C(25) C(26) C(27) C(22) -0.5(5) . . .
